data_7059003
loop_
_publ_author_name
'Eddahmi, Mohammed'
'Moura, Nuno M. M.'
'Bouissane, Latifa'
'Gamouh, Ahmed'
'Faustino, Maria A. F.'
'Cavaleiro, Jos\'e A. S.'
'Paz, Filipe A. A.'
'Mendes, Ricardo F.'
'Lodeiro, Carlos'
'Santos, S\'ergio M.'
'Neves, Maria G. P. M. S.'
'Rakib, El Mostapha'

_publ_section_title
;
 New nitroindazolylacetonitriles: efficient synthetic access via vicarious
 nucleophilic substitution and tautomeric switching mediated by anions
;
_journal_issue 36
_journal_name_full 'New Journal of Chemistry'
_journal_page_first 14355
_journal_paper_doi 10.1039/C9NJ02807B
_journal_volume 43
_journal_year 2019
_chemical_formula_moiety 'C10 H8 N4 O2'
_chemical_formula_sum 'C10 H8 N4 O2'
_chemical_formula_weight 216.20
_space_group_crystal_system orthorhombic
_space_group_IT_number 64
_space_group_name_Hall '-C 2ac 2'
_space_group_name_H-M_alt 'C m c e'
_atom_sites_solution_hydrogens geom
_audit_creation_date '08 May 2019'
_audit_creation_method 'SHELXL-2018/3, manual editing plus enCIFer'
_audit_update_record
;
2019-05-08 deposited with the CCDC.	2019-08-12 downloaded from the CCDC.
;
_cell_angle_alpha 90
_cell_angle_beta 90
_cell_angle_gamma 90
_cell_formula_units_Z 8
_cell_length_a 6.5388(7)
_cell_length_b 18.888(2)
_cell_length_c 15.6064(18)
_cell_measurement_reflns_used 5670
_cell_measurement_temperature 150(2)
_cell_measurement_theta_max 25.38
_cell_measurement_theta_min 2.52
_cell_volume 1927.5(4)
_computing_cell_refinement 'SAINT V8.27b (Bruker, 2012a)'
_computing_data_collection 'APEX2 2012.4 (Bruker, 2012b)'
_computing_data_reduction 'SAINT V8.27b (Bruker, 2012a)'
_computing_molecular_graphics 'DIAMOND (Brandenburg, 1999)'
_computing_publication_material 'SHELXL-2018/3 (Sheldrick, 2015)'
_computing_structure_refinement 'SHELXL-2018/3 (Sheldrick, 2015)'
_computing_structure_solution 'SHELXT 2014/5 (Sheldrick, 2014)'
_diffrn_ambient_temperature 150(2)
_diffrn_measured_fraction_theta_full 0.995
_diffrn_measured_fraction_theta_max 0.995
_diffrn_measurement_device_type 'Bruker X8 Kappa CCD APEX II'
_diffrn_measurement_method '\w / \f scans'
_diffrn_radiation_monochromator graphite
_diffrn_radiation_source 'fine-focus sealed tube'
_diffrn_radiation_type MoK\a
_diffrn_radiation_wavelength 0.71073
_diffrn_reflns_av_R_equivalents 0.0168
_diffrn_reflns_av_unetI/netI 0.0089
_diffrn_reflns_Laue_measured_fraction_full 0.995
_diffrn_reflns_Laue_measured_fraction_max 0.995
_diffrn_reflns_limit_h_max 7
_diffrn_reflns_limit_h_min -7
_diffrn_reflns_limit_k_max 22
_diffrn_reflns_limit_k_min -22
_diffrn_reflns_limit_l_max 18
_diffrn_reflns_limit_l_min -16
_diffrn_reflns_number 9213
_diffrn_reflns_point_group_measured_fraction_full 0.995
_diffrn_reflns_point_group_measured_fraction_max 0.995
_diffrn_reflns_theta_full 25.242
_diffrn_reflns_theta_max 25.343
_diffrn_reflns_theta_min 3.546
_diffrn_standards_number 0
_exptl_absorpt_coefficient_mu 0.109
_exptl_absorpt_correction_type multi-scan
_exptl_absorpt_process_details
; 
  SADABS-2016/2
  Reference: Krause, L., Herbst-Irmer, R., Sheldrick G.M. & Stalke D.,
  J. Appl. Cryst. 48 (2015) 3-10.
;
_exptl_crystal_colour Yellow
_exptl_crystal_density_diffrn 1.490
_exptl_crystal_description Block
_exptl_crystal_F_000 896
_exptl_crystal_size_max 0.180
_exptl_crystal_size_mid 0.090
_exptl_crystal_size_min 0.090
_exptl_transmission_factor_max 0.7452
_exptl_transmission_factor_min 0.6727
_refine_diff_density_max 0.228
_refine_diff_density_min -0.189
_refine_diff_density_rms 0.038
_refine_ls_extinction_method none
_refine_ls_goodness_of_fit_ref 1.059
_refine_ls_hydrogen_treatment constr
_refine_ls_matrix_type full
_refine_ls_number_parameters 98
_refine_ls_number_reflns 962
_refine_ls_number_restraints 0
_refine_ls_restrained_S_all 1.059
_refine_ls_R_factor_all 0.0362
_refine_ls_R_factor_gt 0.0340
_refine_ls_shift/su_max 0.000
_refine_ls_shift/su_mean 0.000
_refine_ls_structure_factor_coef Fsqd
_refine_ls_weighting_details 'w=1/[\s^2^(Fo^2^)+(0.0465P)^2^+1.6229P] where P=(Fo^2^+2Fc^2^)/3'
_refine_ls_weighting_scheme calc
_refine_ls_wR_factor_gt 0.0896
_refine_ls_wR_factor_ref 0.0919
_reflns_Friedel_coverage 0.000
_reflns_number_gt 891
_reflns_number_total 962
_reflns_threshold_expression 'I > 2\s(I)'
_cod_data_source_file c9nj02807b2.cif
_cod_data_source_block 5a
_cod_original_cell_volume 1927.4(4)
_cod_original_sg_symbol_Hall '-C 2bc 2'
_cod_original_sg_symbol_H-M 'C m c a'
_cod_database_code 7059003
_shelx_shelxl_version_number 2018/3
_shelx_space_group_comment
;
The symmetry employed for this shelxl refinement is uniquely defined
by the following loop, which should always be used as a source of
symmetry information in preference to the above space-group names.
They are only intended as comments.
;
_shelx_estimated_absorpt_t_min 0.981
_shelx_estimated_absorpt_t_max 0.990

loop_
_space_group_symop_operation_xyz
'x, y, z'
'-x, -y+1/2, z+1/2'
'-x, y+1/2, -z+1/2'
'x, -y, -z'
'x+1/2, y+1/2, z'
'-x+1/2, -y+1, z+1/2'
'-x+1/2, y+1, -z+1/2'
'x+1/2, -y+1/2, -z'
'-x, -y, -z'
'x, y-1/2, -z-1/2'
'x, -y-1/2, z-1/2'
'-x, y, z'
'-x+1/2, -y+1/2, -z'
'x+1/2, y, -z-1/2'
'x+1/2, -y, z-1/2'
'-x+1/2, y+1/2, z'

loop_
_atom_site_label
_atom_site_type_symbol
_atom_site_fract_x
_atom_site_fract_y
_atom_site_fract_z
_atom_site_U_iso_or_equiv
_atom_site_adp_type
_atom_site_occupancy
_atom_site_site_symmetry_order
_atom_site_calc_flag
_atom_site_refinement_flags_posn
_atom_site_refinement_flags_adp
_atom_site_refinement_flags_occupancy
C1 C 0.500000 0.63861(9) 0.67552(11) 0.0247(4) Uani 1 2 d S T P
H1 H 0.500000 0.642196 0.736234 0.030 Uiso 1 2 calc R U P
C2 C 0.500000 0.69452(9) 0.61689(10) 0.0221(4) Uani 1 2 d S T P
C3 C 0.500000 0.66000(9) 0.53580(10) 0.0227(4) Uani 1 2 d S T P
C4 C 0.500000 0.69932(9) 0.45919(10) 0.0236(4) Uani 1 2 d S T P
H4 H 0.500000 0.676149 0.405158 0.028 Uiso 1 2 calc R U P
C5 C 0.500000 0.77132(9) 0.46421(10) 0.0227(4) Uani 1 2 d S T P
H5 H 0.500000 0.797793 0.412454 0.027 Uiso 1 2 calc R U P
C6 C 0.500000 0.80877(9) 0.54344(10) 0.0225(4) Uani 1 2 d S T P
C7 C 0.500000 0.76972(9) 0.61879(10) 0.0228(4) Uani 1 2 d S T P
C8 C 0.500000 0.88942(10) 0.54129(11) 0.0278(4) Uani 1 2 d S T P
H8A H 0.377724 0.906963 0.572087 0.033 Uiso 0.5 1 calc R U P
H8B H 0.622276 0.906963 0.572087 0.033 Uiso 0.5 1 calc R U P
C9 C 0.500000 0.91870(9) 0.45410(12) 0.0281(4) Uani 1 2 d S T P
C10 C 0.500000 0.50657(9) 0.66239(12) 0.0337(5) Uani 1 2 d S T P
H10A H 0.636511 0.494912 0.684137 0.051 Uiso 0.25 1 calc R U P
H10B H 0.463342 0.473561 0.616437 0.051 Uiso 0.25 1 calc R U P
H10C H 0.400147 0.502751 0.708990 0.051 Uiso 0.25 1 calc R U P
H10D H 0.363489 0.485904 0.655573 0.051 Uiso 0.25 1 calc R U P
H10E H 0.536658 0.507255 0.723272 0.051 Uiso 0.25 1 calc R U P
H10F H 0.599853 0.478065 0.630719 0.051 Uiso 0.25 1 calc R U P
N1 N 0.500000 0.57884(7) 0.62901(9) 0.0251(4) Uani 1 2 d S T P
N2 N 0.500000 0.58884(8) 0.54357(9) 0.0263(4) Uani 1 2 d S T P
N3 N 0.500000 0.80331(8) 0.70290(9) 0.0304(4) Uani 1 2 d S T P
N4 N 0.500000 0.94259(8) 0.38657(11) 0.0363(4) Uani 1 2 d S T P
O1 O 0.500000 0.76513(8) 0.76502(9) 0.0690(6) Uani 1 2 d S T P
O2 O 0.500000 0.86727(8) 0.70963(9) 0.0606(6) Uani 1 2 d S T P

loop_
_atom_site_aniso_label
_atom_site_aniso_U_11
_atom_site_aniso_U_22
_atom_site_aniso_U_33
_atom_site_aniso_U_23
_atom_site_aniso_U_13
_atom_site_aniso_U_12
C1 0.0287(9) 0.0297(9) 0.0159(8) 0.0006(6) 0.000 0.000
C2 0.0218(8) 0.0293(9) 0.0151(8) -0.0013(6) 0.000 0.000
C3 0.0243(8) 0.0263(9) 0.0175(8) -0.0016(6) 0.000 0.000
C4 0.0277(9) 0.0292(9) 0.0139(8) -0.0018(6) 0.000 0.000
C5 0.0251(8) 0.0279(9) 0.0151(8) 0.0016(6) 0.000 0.000
C6 0.0221(8) 0.0255(9) 0.0200(9) -0.0019(6) 0.000 0.000
C7 0.0255(9) 0.0279(9) 0.0150(8) -0.0036(6) 0.000 0.000
C8 0.0363(10) 0.0263(9) 0.0209(9) -0.0009(7) 0.000 0.000
C9 0.0327(10) 0.0231(9) 0.0284(10) -0.0017(7) 0.000 0.000
C10 0.0470(11) 0.0270(9) 0.0270(9) 0.0060(7) 0.000 0.000
N1 0.0308(8) 0.0250(7) 0.0195(7) 0.0031(6) 0.000 0.000
N2 0.0347(8) 0.0265(8) 0.0176(7) 0.0002(5) 0.000 0.000
N3 0.0432(9) 0.0302(8) 0.0179(8) -0.0042(6) 0.000 0.000
N4 0.0470(10) 0.0309(9) 0.0308(9) 0.0042(7) 0.000 0.000
O1 0.154(2) 0.0393(8) 0.0133(7) 0.0005(6) 0.000 0.000
O2 0.1258(17) 0.0307(8) 0.0253(8) -0.0094(6) 0.000 0.000

loop_
_atom_type_symbol
_atom_type_description
_atom_type_scat_dispersion_real
_atom_type_scat_dispersion_imag
_atom_type_scat_source
C C 0.0033 0.0016 'International Tables Vol C Tables 4.2.6.8 and 6.1.1.4'
H H 0.0000 0.0000 'International Tables Vol C Tables 4.2.6.8 and 6.1.1.4'
N N 0.0061 0.0033 'International Tables Vol C Tables 4.2.6.8 and 6.1.1.4'
O O 0.0106 0.0060 'International Tables Vol C Tables 4.2.6.8 and 6.1.1.4'

loop_
_geom_angle_atom_site_label_1
_geom_angle_atom_site_label_2
_geom_angle_atom_site_label_3
_geom_angle
_geom_angle_site_symmetry_1
_geom_angle_site_symmetry_3
N1 C1 C2 106.35(14) . .
N1 C1 H1 126.8 . .
C2 C1 H1 126.8 . .
C1 C2 C7 137.89(15) . .
C1 C2 C3 103.65(15) . .
C7 C2 C3 118.45(15) . .
N2 C3 C4 127.00(15) . .
N2 C3 C2 112.11(15) . .
C4 C3 C2 120.90(16) . .
C5 C4 C3 118.55(15) . .
C5 C4 H4 120.7 . .
C3 C4 H4 120.7 . .
C4 C5 C6 123.07(15) . .
C4 C5 H5 118.5 . .
C6 C5 H5 118.5 . .
C7 C6 C5 118.13(15) . .
C7 C6 C8 123.36(14) . .
C5 C6 C8 118.51(14) . .
C6 C7 C2 120.90(14) . .
C6 C7 N3 122.11(15) . .
C2 C7 N3 116.99(14) . .
C9 C8 C6 113.38(14) . .
C9 C8 H8A 108.9 . .
C6 C8 H8A 108.9 . .
C9 C8 H8B 108.9 . .
C6 C8 H8B 108.9 . .
H8A C8 H8B 107.7 . .
N4 C9 C8 178.93(19) . .
N1 C10 H10A 109.5 . .
N1 C10 H10B 109.5 . .
H10A C10 H10B 109.5 . .
N1 C10 H10C 109.5 . .
H10A C10 H10C 109.5 . .
H10B C10 H10C 109.5 . .
N1 C10 H10D 109.5 . .
H10A C10 H10D 141.1 . .
H10B C10 H10D 56.3 . .
H10C C10 H10D 56.3 . .
N1 C10 H10E 109.5 . .
H10A C10 H10E 56.3 . .
H10B C10 H10E 141.1 . .
H10C C10 H10E 56.3 . .
H10D C10 H10E 109.5 . .
N1 C10 H10F 109.5 . .
H10A C10 H10F 56.3 . .
H10B C10 H10F 56.3 . .
H10C C10 H10F 141.1 . .
H10D C10 H10F 109.5 . .
H10E C10 H10F 109.5 . .
N1 C10 H10A 109.5(5) . 12_655
H10A C10 H10A 131.2 . 12_655
H10B C10 H10A 83.6 . 12_655
H10C C10 H10A 28.3 . 12_655
H10D C10 H10A 28.2 . 12_655
H10E C10 H10A 83.7 . 12_655
H10F C10 H10A 131.2 . 12_655
N1 C10 H10B 109.5(5) . 12_655
H10A C10 H10B 83.6 . 12_655
H10B C10 H10B 28.3 . 12_655
H10C C10 H10B 131.2 . 12_655
H10D C10 H10B 83.7 . 12_655
H10E C10 H10B 131.2 . 12_655
H10F C10 H10B 28.2 . 12_655
H10A C10 H10B 109.5 12_655 12_655
N1 C10 H10C 109.5(10) . 12_655
H10A C10 H10C 28.3 . 12_655
H10B C10 H10C 131.2 . 12_655
H10C C10 H10C 83.6 . 12_655
H10D C10 H10C 131.2 . 12_655
H10E C10 H10C 28.2 . 12_655
H10F C10 H10C 83.7 . 12_655
H10A C10 H10C 109.5 12_655 12_655
H10B C10 H10C 109.5 12_655 12_655
N1 C10 H10D 109.5(5) . 12_655
H10A C10 H10D 28.2 . 12_655
H10B C10 H10D 83.7 . 12_655
H10C C10 H10D 131.2 . 12_655
H10D C10 H10D 131.2 . 12_655
H10E C10 H10D 83.6 . 12_655
H10F C10 H10D 28.3 . 12_655
H10A C10 H10D 141.1 12_655 12_655
H10B C10 H10D 56.2 12_655 12_655
H10C C10 H10D 56.3 12_655 12_655
N1 C10 H10E 109.5(5) . 12_655
H10A C10 H10E 83.7 . 12_655
H10B C10 H10E 131.2 . 12_655
H10C C10 H10E 28.2 . 12_655
H10D C10 H10E 83.6 . 12_655
H10E C10 H10E 28.3 . 12_655
H10F C10 H10E 131.2 . 12_655
H10A C10 H10E 56.3 12_655 12_655
H10B C10 H10E 141.1 12_655 12_655
H10C C10 H10E 56.2 12_655 12_655
H10D C10 H10E 109.5 12_655 12_655
N1 C10 H10F 109.5(10) . 12_655
H10A C10 H10F 131.2 . 12_655
H10B C10 H10F 28.2 . 12_655
H10C C10 H10F 83.7 . 12_655
H10D C10 H10F 28.3 . 12_655
H10E C10 H10F 131.2 . 12_655
H10F C10 H10F 83.6 . 12_655
H10A C10 H10F 56.2 12_655 12_655
H10B C10 H10F 56.3 12_655 12_655
H10C C10 H10F 141.1 12_655 12_655
H10D C10 H10F 109.5 12_655 12_655
H10E C10 H10F 109.5 12_655 12_655
C1 N1 N2 114.68(14) . .
C1 N1 C10 126.37(15) . .
N2 N1 C10 118.95(14) . .
N1 N2 C3 103.21(13) . .
O1 N3 O2 121.68(15) . .
O1 N3 C7 117.56(15) . .
O2 N3 C7 120.76(15) . .

loop_
_geom_bond_atom_site_label_1
_geom_bond_atom_site_label_2
_geom_bond_distance
_geom_bond_site_symmetry_2
C1 N1 1.342(2) .
C1 C2 1.397(2) .
C1 H1 0.9500 .
C2 C7 1.421(2) .
C2 C3 1.424(2) .
C3 N2 1.350(2) .
C3 C4 1.408(2) .
C4 C5 1.362(2) .
C4 H4 0.9500 .
C5 C6 1.425(2) .
C5 H5 0.9500 .
C6 C7 1.388(2) .
C6 C8 1.524(2) .
C7 N3 1.458(2) .
C8 C9 1.469(2) .
C8 H8A 0.9900 .
C8 H8B 0.9900 .
C9 N4 1.147(2) .
C10 N1 1.461(2) .
C10 H10A 0.9800 .
C10 H10B 0.9800 .
C10 H10C 0.9800 .
C10 H10D 0.9800 .
C10 H10E 0.9800 .
C10 H10F 0.9800 .
C10 H10A 0.98(2) 12_655
C10 H10B 0.98(2) 12_655
C10 H10C 0.98(5) 12_655
C10 H10D 0.98(2) 12_655
C10 H10E 0.98(2) 12_655
C10 H10F 0.98(5) 12_655
N1 N2 1.3467(19) .
N3 O1 1.208(2) .
N3 O2 1.213(2) .

loop_
_geom_hbond_atom_site_label_D
_geom_hbond_atom_site_label_H
_geom_hbond_atom_site_label_A
_geom_hbond_distance_DH
_geom_hbond_distance_HA
_geom_hbond_distance_DA
_geom_hbond_angle_DHA
_geom_hbond_site_symmetry_A
_geom_hbond_publ_flag
C4 H4 O1 0.95 2.45 3.104(2) 125.7 2_664 yes

loop_
_geom_torsion_atom_site_label_1
_geom_torsion_atom_site_label_2
_geom_torsion_atom_site_label_3
_geom_torsion_atom_site_label_4
_geom_torsion
N1 C1 C2 C7 180.000(1)
N1 C1 C2 C3 0.000(1)
C1 C2 C3 N2 0.000(1)
C7 C2 C3 N2 180.000(1)
C1 C2 C3 C4 180.000(1)
C7 C2 C3 C4 0.000(1)
N2 C3 C4 C5 180.000(1)
C2 C3 C4 C5 0.000(1)
C3 C4 C5 C6 0.000(1)
C4 C5 C6 C7 0.000(1)
C4 C5 C6 C8 180.000(1)
C5 C6 C7 C2 0.000(1)
C8 C6 C7 C2 180.000(1)
C5 C6 C7 N3 180.000(1)
C8 C6 C7 N3 0.000(1)
C1 C2 C7 C6 180.000(1)
C3 C2 C7 C6 0.000(1)
C1 C2 C7 N3 0.000(1)
C3 C2 C7 N3 180.000(1)
C7 C6 C8 C9 180.000(1)
C5 C6 C8 C9 0.000(1)
C2 C1 N1 N2 0.000(1)
C2 C1 N1 C10 180.000(1)
C1 N1 N2 C3 0.000(1)
C10 N1 N2 C3 180.000(1)
C4 C3 N2 N1 180.000(1)
C2 C3 N2 N1 0.000(1)
C6 C7 N3 O1 180.000(1)
C2 C7 N3 O1 0.000(1)
C6 C7 N3 O2 0.000(1)
C2 C7 N3 O2 180.000(1)
